data_7108394
loop_
_publ_author_name
'Cameron Jones'
'Anastas Sidiropoulos'
'Nicole Holzmann'
'Gernot Frenking'
'Andreas Stasch'

_publ_section_title
;
 An N-heterocyclic carbene adduct of diatomic tin, :Sn[double bond, length
 as m-dash]Sn:
;
_journal_name_full Chem.Commun.
_journal_page_first 9855
_journal_paper_doi 10.1039/c2cc35228a
_journal_volume 48
_journal_year 2012
_chemical_formula_sum 'C27 H36 Br2 N2 Pb'
_chemical_formula_weight 755.59
_chemical_name_systematic
; 
 ? 
;
_space_group_IT_number 7
_symmetry_cell_setting monoclinic
_symmetry_space_group_name_Hall 'P -2yac'
_symmetry_space_group_name_H-M 'P 1 n 1'
_atom_sites_solution_hydrogens geom
_atom_sites_solution_primary direct
_atom_sites_solution_secondary difmap
_audit_creation_method SHELXL-97
_cell_angle_alpha 90.00
_cell_angle_beta 102.91(3)
_cell_angle_gamma 90.00
_cell_formula_units_Z 4
_cell_length_a 10.628(2)
_cell_length_b 19.090(4)
_cell_length_c 14.334(3)
_cell_measurement_reflns_used 7833
_cell_measurement_temperature 123(2)
_cell_measurement_theta_max 32.76
_cell_measurement_theta_min 1.96
_cell_volume 2834.7(11)
_computing_cell_refinement 'CrysAlisPro (Agilent Technologies)'
_computing_data_collection 'CrysAlisPro (Agilent Technologies)'
_computing_data_reduction 'CrysAlisPro (Agilent Technologies)'
_computing_molecular_graphics 'X-Seed (Barbour, 2001)'
_computing_publication_material 'CIFTAB (Sheldrick, 1997)'
_computing_structure_refinement 'SHELXL-97 (Sheldrick, 1997)'
_computing_structure_solution 'SHELXS-97 (Sheldrick, 1990)'
_diffrn_ambient_temperature 123(2)
_diffrn_measured_fraction_theta_full 0.999
_diffrn_measured_fraction_theta_max 0.999
_diffrn_measurement_device_type 'Oxford Gemini Ultra'
_diffrn_radiation_monochromator graphite
_diffrn_radiation_source 'Enhance (Mo) X-ray Source'
_diffrn_radiation_type MoK\a
_diffrn_radiation_wavelength 0.71073
_diffrn_reflns_av_R_equivalents 0.0706
_diffrn_reflns_av_sigmaI/netI 0.1105
_diffrn_reflns_limit_h_max 13
_diffrn_reflns_limit_h_min -13
_diffrn_reflns_limit_k_max 24
_diffrn_reflns_limit_k_min -24
_diffrn_reflns_limit_l_max 13
_diffrn_reflns_limit_l_min -18
_diffrn_reflns_number 20502
_diffrn_reflns_theta_full 27.50
_diffrn_reflns_theta_max 27.50
_diffrn_reflns_theta_min 2.24
_exptl_absorpt_coefficient_mu 8.787
_exptl_absorpt_correction_T_max 0.272
_exptl_absorpt_correction_T_min 0.124
_exptl_absorpt_correction_type multi-scan
_exptl_absorpt_process_details 'SCALE3 ABSPACK'
_exptl_crystal_colour colourless
_exptl_crystal_density_diffrn 1.771
_exptl_crystal_density_method 'not measured'
_exptl_crystal_description block
_exptl_crystal_F_000 1456
_exptl_crystal_size_max 0.40
_exptl_crystal_size_mid 0.30
_exptl_crystal_size_min 0.20
_refine_diff_density_max 3.090
_refine_diff_density_min -2.463
_refine_diff_density_rms 0.198
_refine_ls_abs_structure_details 'Flack H D (1983), Acta Cryst. A39, 876-881'
_refine_ls_abs_structure_Flack -0.008(8)
_refine_ls_extinction_method none
_refine_ls_goodness_of_fit_ref 1.012
_refine_ls_hydrogen_treatment constr
_refine_ls_matrix_type full
_refine_ls_number_parameters 593
_refine_ls_number_reflns 9186
_refine_ls_number_restraints 38
_refine_ls_restrained_S_all 1.011
_refine_ls_R_factor_all 0.0732
_refine_ls_R_factor_gt 0.0574
_refine_ls_shift/su_max 0.001
_refine_ls_shift/su_mean 0.000
_refine_ls_structure_factor_coef Fsqd
_refine_ls_weighting_details 'calc w=1/[\s^2^(Fo^2^)+(0.0441P)^2^+0.0000P] where P=(Fo^2^+2Fc^2^)/3'
_refine_ls_weighting_scheme calc
_refine_ls_wR_factor_gt 0.1017
_refine_ls_wR_factor_ref 0.1095
_reflns_number_gt 8010
_reflns_number_total 9186
_reflns_threshold_expression >2sigma(I)
_cod_data_source_file c2cc35228a.cif
_cod_data_source_block (IPr)PbBr2
_cod_original_cell_volume 2834.6(10)
_cod_original_sg_symbol_H-M Pn
_cod_database_code 7108394

loop_
_symmetry_equiv_pos_as_xyz
'x, y, z'
'x+1/2, -y, z+1/2'

loop_
_atom_site_label
_atom_site_type_symbol
_atom_site_fract_x
_atom_site_fract_y
_atom_site_fract_z
_atom_site_U_iso_or_equiv
_atom_site_adp_type
_atom_site_occupancy
_atom_site_symmetry_multiplicity
_atom_site_calc_flag
_atom_site_refinement_flags
Pb1 Pb 0.46414(4) 0.84671(2) 0.37036(3) 0.01838(10) Uani 1 1 d .
Br1 Br 0.42824(13) 0.91009(7) 0.53027(8) 0.0274(3) Uani 1 1 d .
N1 N 0.3615(8) 1.0007(5) 0.2294(6) 0.0118(19) Uani 1 1 d .
C1 C 0.3536(10) 0.9318(6) 0.2529(8) 0.015(2) Uani 1 1 d U
Pb2 Pb 0.53673(4) 0.51799(2) 0.63032(3) 0.02021(11) Uani 1 1 d .
Br2 Br 0.69702(13) 0.90556(9) 0.38132(10) 0.0389(4) Uani 1 1 d .
N2 N 0.2708(9) 0.9057(5) 0.1736(6) 0.016(2) Uani 1 1 d .
C2 C 0.2879(11) 1.0156(6) 0.1390(8) 0.016(2) Uani 1 1 d U
H2 H 0.2812 1.0598 0.1076 0.019 Uiso 1 1 calc R
Br3 Br 0.43632(13) 0.43681(7) 0.75039(10) 0.0304(3) Uani 1 1 d .
N3 N 0.4819(10) 0.6568(5) 0.7858(7) 0.020(2) Uani 1 1 d .
C3 C 0.2279(10) 0.9565(6) 0.1039(7) 0.014(2) Uani 1 1 d .
H3 H 0.1687 0.9503 0.0441 0.017 Uiso 1 1 calc R
Br4 Br 0.78643(12) 0.50805(7) 0.72276(10) 0.0294(3) Uani 1 1 d .
N4 N 0.4961(9) 0.6844(5) 0.6440(6) 0.018(2) Uani 1 1 d .
C4 C 0.4284(10) 1.0558(6) 0.2930(7) 0.013(2) Uani 1 1 d .
C5 C 0.3697(10) 1.0790(6) 0.3653(7) 0.013(2) Uani 1 1 d U
C6 C 0.4377(12) 1.1325(6) 0.4264(9) 0.022(3) Uani 1 1 d .
H6 H 0.4063 1.1487 0.4796 0.027 Uiso 1 1 calc R
C7 C 0.5511(11) 1.1611(6) 0.4070(7) 0.015(2) Uani 1 1 d .
H7 H 0.5928 1.1983 0.4460 0.018 Uiso 1 1 calc R
C8 C 0.6034(11) 1.1375(6) 0.3342(8) 0.019(2) Uani 1 1 d .
H8 H 0.6806 1.1578 0.3235 0.023 Uiso 1 1 calc R
C9 C 0.5431(11) 1.0832(6) 0.2752(7) 0.013(2) Uani 1 1 d .
C10 C 0.2414(11) 1.0527(6) 0.3790(8) 0.019(3) Uani 1 1 d .
H10 H 0.2368 1.0013 0.3654 0.023 Uiso 1 1 calc R
C11 C 0.2198(14) 1.0636(7) 0.4793(9) 0.029(3) Uani 1 1 d .
H11A H 0.2156 1.1138 0.4920 0.043 Uiso 1 1 calc R
H11B H 0.2914 1.0426 0.5261 0.043 Uiso 1 1 calc R
H11C H 0.1386 1.0413 0.4844 0.043 Uiso 1 1 calc R
C12 C 0.1339(12) 1.0883(8) 0.3063(9) 0.030(3) Uani 1 1 d .
H12A H 0.0501 1.0702 0.3132 0.045 Uiso 1 1 calc R
H12B H 0.1450 1.0785 0.2415 0.045 Uiso 1 1 calc R
H12C H 0.1374 1.1390 0.3173 0.045 Uiso 1 1 calc R
C13 C 0.6045(12) 1.0577(7) 0.1941(9) 0.026(3) Uani 1 1 d .
H13 H 0.5689 1.0102 0.1739 0.032 Uiso 1 1 calc R
C14 C 0.7509(12) 1.0512(8) 0.2271(9) 0.029(3) Uani 1 1 d .
H14A H 0.7846 1.0243 0.1798 0.044 Uiso 1 1 calc R
H14B H 0.7722 1.0270 0.2890 0.044 Uiso 1 1 calc R
H14C H 0.7897 1.0980 0.2338 0.044 Uiso 1 1 calc R
C15 C 0.5702(14) 1.1059(8) 0.1081(9) 0.036(3) Uani 1 1 d .
H15A H 0.4762 1.1086 0.0863 0.055 Uiso 1 1 calc R
H15B H 0.6074 1.0876 0.0563 0.055 Uiso 1 1 calc R
H15C H 0.6050 1.1528 0.1260 0.055 Uiso 1 1 calc R
C16 C 0.2344(11) 0.8325(6) 0.1667(7) 0.014(2) Uani 1 1 d .
C17 C 0.1165(10) 0.8129(6) 0.1861(8) 0.017(2) Uani 1 1 d .
C18 C 0.0881(11) 0.7417(6) 0.1784(8) 0.017(2) Uani 1 1 d U
H18 H 0.0101 0.7256 0.1930 0.020 Uiso 1 1 calc R
C19 C 0.1699(13) 0.6932(7) 0.1503(9) 0.024(3) Uani 1 1 d .
H19 H 0.1465 0.6452 0.1433 0.029 Uiso 1 1 calc R
C20 C 0.2823(12) 0.7152(7) 0.1332(9) 0.027(3) Uani 1 1 d .
H20 H 0.3394 0.6812 0.1174 0.032 Uiso 1 1 calc R
C21 C 0.3203(11) 0.7861(7) 0.1374(8) 0.020(3) Uani 1 1 d .
C22 C 0.0256(11) 0.8651(6) 0.2177(9) 0.022(3) Uani 1 1 d .
H22 H 0.0311 0.9101 0.1832 0.026 Uiso 1 1 calc R
C23 C 0.0647(11) 0.8804(7) 0.3260(8) 0.023(3) Uani 1 1 d U
H23A H 0.0104 0.9180 0.3420 0.034 Uiso 1 1 calc R
H23B H 0.1554 0.8948 0.3431 0.034 Uiso 1 1 calc R
H23C H 0.0531 0.8380 0.3618 0.034 Uiso 1 1 calc R
C24 C -0.1144(12) 0.8414(7) 0.1931(8) 0.023(3) Uani 1 1 d .
H24A H -0.1279 0.8058 0.2391 0.035 Uiso 1 1 calc R
H24B H -0.1348 0.8215 0.1284 0.035 Uiso 1 1 calc R
H24C H -0.1708 0.8816 0.1958 0.035 Uiso 1 1 calc R
C25 C 0.4407(11) 0.8095(7) 0.1093(9) 0.024(3) Uani 1 1 d .
H25 H 0.4637 0.8565 0.1387 0.028 Uiso 1 1 calc R
C26 C 0.5571(12) 0.7605(7) 0.1458(12) 0.038(4) Uani 1 1 d .
H26A H 0.5666 0.7522 0.2145 0.057 Uiso 1 1 calc R
H26B H 0.6358 0.7824 0.1347 0.057 Uiso 1 1 calc R
H26C H 0.5428 0.7158 0.1115 0.057 Uiso 1 1 calc R
C27 C 0.4178(14) 0.8183(10) 0.0004(10) 0.052(5) Uani 1 1 d .
H27A H 0.3813 0.7750 -0.0312 0.078 Uiso 1 1 calc R
H27B H 0.5000 0.8285 -0.0170 0.078 Uiso 1 1 calc R
H27C H 0.3575 0.8570 -0.0202 0.078 Uiso 1 1 calc R
C28 C 0.5045(11) 0.6289(6) 0.7057(8) 0.021(3) Uani 1 1 d .
C29 C 0.4606(12) 0.7285(7) 0.7766(8) 0.023(3) Uani 1 1 d .
H29 H 0.4437 0.7597 0.8240 0.028 Uiso 1 1 calc R
C30 C 0.4687(12) 0.7447(7) 0.6880(8) 0.022(3) Uani 1 1 d .
H30 H 0.4575 0.7900 0.6600 0.026 Uiso 1 1 calc R
C31 C 0.4876(11) 0.6191(6) 0.8762(8) 0.017(2) Uani 1 1 d .
C32 C 0.3721(11) 0.5944(6) 0.8944(8) 0.019(2) Uani 1 1 d U
C33 C 0.3813(12) 0.5630(6) 0.9830(9) 0.022(3) Uani 1 1 d .
H33 H 0.3056 0.5441 0.9982 0.027 Uiso 1 1 calc R
C34 C 0.4965(13) 0.5583(6) 1.0495(8) 0.023(3) Uani 1 1 d .
H34 H 0.4985 0.5384 1.1106 0.027 Uiso 1 1 calc R
C35 C 0.6093(13) 0.5827(6) 1.0279(8) 0.022(3) Uani 1 1 d .
H35 H 0.6890 0.5782 1.0734 0.026 Uiso 1 1 calc R
C36 C 0.6058(11) 0.6141(6) 0.9383(7) 0.015(2) Uani 1 1 d .
C37 C 0.2422(12) 0.6006(7) 0.8234(9) 0.025(3) Uani 1 1 d .
H37 H 0.2600 0.6068 0.7583 0.030 Uiso 1 1 calc R
C38 C 0.1562(14) 0.5362(8) 0.8198(13) 0.044(4) Uani 1 1 d .
H38A H 0.1236 0.5337 0.8785 0.066 Uiso 1 1 calc R
H38B H 0.2064 0.4939 0.8142 0.066 Uiso 1 1 calc R
H38C H 0.0834 0.5395 0.7643 0.066 Uiso 1 1 calc R
C39 C 0.1689(13) 0.6652(7) 0.8445(11) 0.038(4) Uani 1 1 d .
H39A H 0.0988 0.6756 0.7891 0.057 Uiso 1 1 calc R
H39B H 0.2280 0.7052 0.8574 0.057 Uiso 1 1 calc R
H39C H 0.1327 0.6563 0.9006 0.057 Uiso 1 1 calc R
C40 C 0.7301(11) 0.6410(7) 0.9141(9) 0.019(3) Uani 1 1 d .
H40 H 0.7179 0.6410 0.8429 0.023 Uiso 1 1 calc R
C41 C 0.8486(12) 0.5969(8) 0.9560(9) 0.031(3) Uani 1 1 d .
H41A H 0.8635 0.5969 1.0260 0.047 Uiso 1 1 calc R
H41B H 0.9241 0.6166 0.9367 0.047 Uiso 1 1 calc R
H41C H 0.8346 0.5488 0.9322 0.047 Uiso 1 1 calc R
C42 C 0.7537(14) 0.7166(8) 0.9493(12) 0.043(4) Uani 1 1 d .
H42A H 0.7789 0.7171 1.0194 0.064 Uiso 1 1 calc R
H42B H 0.6743 0.7439 0.9280 0.064 Uiso 1 1 calc R
H42C H 0.8228 0.7372 0.9230 0.064 Uiso 1 1 calc R
C43 C 0.5007(10) 0.6758(6) 0.5458(8) 0.014(2) Uani 1 1 d .
C44 C 0.3830(12) 0.6617(6) 0.4793(9) 0.022(3) Uani 1 1 d .
C45 C 0.3934(15) 0.6458(7) 0.3876(10) 0.031(3) Uani 1 1 d .
H45 H 0.3167 0.6369 0.3406 0.038 Uiso 1 1 calc R
C46 C 0.5075(14) 0.6423(7) 0.3613(9) 0.030(3) Uani 1 1 d .
H46 H 0.5091 0.6284 0.2980 0.036 Uiso 1 1 calc R
C47 C 0.6221(14) 0.6585(8) 0.4245(9) 0.031(3) Uani 1 1 d .
H47 H 0.7008 0.6586 0.4035 0.038 Uiso 1 1 calc R
C48 C 0.6218(12) 0.6750(6) 0.5203(8) 0.021(3) Uani 1 1 d .
C49 C 0.2575(12) 0.6636(7) 0.5106(9) 0.025(3) Uani 1 1 d .
H49 H 0.2757 0.6774 0.5796 0.030 Uiso 1 1 calc R
C50 C 0.1910(14) 0.5934(7) 0.5004(12) 0.041(4) Uani 1 1 d .
H50A H 0.1616 0.5820 0.4323 0.061 Uiso 1 1 calc R
H50B H 0.1166 0.5952 0.5303 0.061 Uiso 1 1 calc R
H50C H 0.2515 0.5574 0.5319 0.061 Uiso 1 1 calc R
C51 C 0.1679(14) 0.7191(9) 0.4524(12) 0.048(4) Uani 1 1 d .
H51A H 0.2125 0.7643 0.4579 0.072 Uiso 1 1 calc R
H51B H 0.0894 0.7233 0.4771 0.072 Uiso 1 1 calc R
H51C H 0.1448 0.7049 0.3850 0.072 Uiso 1 1 calc R
C52 C 0.7452(12) 0.6936(7) 0.5939(9) 0.026(3) Uani 1 1 d .
H52 H 0.7363 0.6736 0.6566 0.031 Uiso 1 1 calc R
C53 C 0.8677(15) 0.6627(9) 0.5721(12) 0.048(4) Uani 1 1 d .
H53A H 0.8644 0.6115 0.5756 0.072 Uiso 1 1 calc R
H53B H 0.9430 0.6800 0.6190 0.072 Uiso 1 1 calc R
H53C H 0.8744 0.6768 0.5076 0.072 Uiso 1 1 calc R
C54 C 0.7595(15) 0.7725(8) 0.6072(11) 0.049(4) Uani 1 1 d .
H54A H 0.7729 0.7938 0.5480 0.073 Uiso 1 1 calc R
H54B H 0.8338 0.7827 0.6596 0.073 Uiso 1 1 calc R
H54C H 0.6810 0.7918 0.6225 0.073 Uiso 1 1 calc R

loop_
_atom_site_aniso_label
_atom_site_aniso_U_11
_atom_site_aniso_U_22
_atom_site_aniso_U_33
_atom_site_aniso_U_23
_atom_site_aniso_U_13
_atom_site_aniso_U_12
Pb1 0.0251(2) 0.0116(2) 0.01778(19) 0.00041(19) 0.00351(16) 0.00293(19)
Br1 0.0348(7) 0.0293(7) 0.0207(6) 0.0047(5) 0.0117(5) 0.0121(6)
N1 0.013(4) 0.014(5) 0.012(4) -0.002(4) 0.010(4) 0.000(4)
C1 0.012(4) 0.018(4) 0.018(4) 0.001(3) 0.008(3) 0.001(3)
Pb2 0.0268(2) 0.0136(2) 0.0194(2) -0.00322(19) 0.00341(17) 0.0028(2)
Br2 0.0212(6) 0.0618(11) 0.0366(7) 0.0156(7) 0.0122(6) 0.0025(7)
N2 0.025(5) 0.008(5) 0.016(4) 0.002(4) 0.009(4) -0.005(4)
C2 0.019(4) 0.013(4) 0.016(4) 0.006(3) 0.005(3) -0.002(3)
Br3 0.0369(7) 0.0208(7) 0.0366(7) -0.0004(6) 0.0149(6) 0.0007(6)
N3 0.025(6) 0.010(5) 0.025(5) -0.003(4) 0.008(4) 0.003(4)
C3 0.016(5) 0.015(6) 0.009(5) 0.005(4) -0.002(4) -0.001(5)
Br4 0.0240(7) 0.0264(7) 0.0376(7) -0.0011(6) 0.0065(5) 0.0060(6)
N4 0.022(5) 0.013(5) 0.016(5) 0.000(4) 0.001(4) -0.002(4)
C4 0.013(5) 0.012(6) 0.016(5) 0.001(5) 0.006(4) 0.005(4)
C5 0.013(4) 0.007(4) 0.017(4) 0.001(3) 0.001(3) 0.000(3)
C6 0.027(7) 0.009(6) 0.031(6) 0.002(5) 0.007(5) 0.012(5)
C7 0.023(6) 0.012(6) 0.012(5) -0.004(4) 0.005(4) 0.000(5)
C8 0.024(6) 0.011(6) 0.022(6) -0.004(5) 0.003(5) -0.006(5)
C9 0.021(6) 0.011(6) 0.008(4) -0.003(4) 0.009(4) -0.003(5)
C10 0.020(6) 0.012(6) 0.027(6) -0.002(5) 0.007(5) -0.006(5)
C11 0.043(8) 0.018(7) 0.028(7) -0.005(6) 0.015(6) 0.003(6)
C12 0.018(6) 0.042(9) 0.030(7) -0.002(6) 0.004(5) 0.003(6)
C13 0.030(7) 0.020(7) 0.034(7) -0.005(6) 0.020(6) -0.010(6)
C14 0.033(8) 0.036(8) 0.026(6) -0.005(6) 0.021(6) -0.008(6)
C15 0.047(9) 0.045(9) 0.020(6) 0.002(6) 0.013(6) 0.001(7)
C16 0.027(6) 0.008(5) 0.008(5) -0.003(4) 0.006(4) -0.006(5)
C17 0.011(5) 0.020(6) 0.018(5) 0.001(5) -0.003(4) 0.003(5)
C18 0.017(4) 0.016(4) 0.019(4) -0.001(3) 0.007(3) -0.007(3)
C19 0.030(7) 0.014(6) 0.029(7) -0.008(5) 0.006(6) -0.003(6)
C20 0.021(6) 0.025(7) 0.034(7) 0.000(6) 0.005(5) 0.002(6)
C21 0.022(6) 0.024(7) 0.016(5) -0.007(5) 0.012(5) 0.004(5)
C22 0.020(6) 0.017(6) 0.034(7) 0.008(5) 0.016(5) 0.004(5)
C23 0.020(4) 0.023(5) 0.025(4) -0.008(4) 0.006(4) 0.005(4)
C24 0.028(7) 0.033(8) 0.013(5) 0.001(5) 0.013(5) 0.000(6)
C25 0.017(6) 0.024(7) 0.030(6) -0.004(6) 0.004(5) -0.002(5)
C26 0.020(7) 0.035(8) 0.065(10) -0.005(8) 0.023(7) 0.003(6)
C27 0.032(8) 0.102(15) 0.029(7) -0.002(8) 0.020(6) -0.027(9)
C28 0.020(6) 0.013(6) 0.027(6) -0.002(5) -0.002(5) 0.002(5)
C29 0.034(7) 0.017(6) 0.024(6) 0.003(5) 0.017(5) -0.004(5)
C30 0.034(7) 0.015(6) 0.020(6) 0.004(5) 0.013(5) -0.004(5)
C31 0.026(7) 0.004(5) 0.019(5) -0.004(5) 0.003(5) -0.006(5)
C32 0.017(4) 0.013(4) 0.026(4) -0.005(4) 0.004(3) -0.003(3)
C33 0.027(6) 0.014(6) 0.031(6) -0.008(5) 0.018(5) 0.000(5)
C34 0.041(8) 0.019(7) 0.011(5) 0.008(5) 0.010(5) 0.000(6)
C35 0.040(7) 0.005(5) 0.020(6) 0.007(5) 0.008(5) 0.002(5)
C36 0.030(6) 0.007(5) 0.010(5) -0.002(4) 0.008(4) -0.001(5)
C37 0.022(6) 0.020(7) 0.028(6) -0.002(5) -0.004(5) -0.003(5)
C38 0.024(8) 0.038(9) 0.073(11) -0.015(8) 0.018(7) -0.009(7)
C39 0.021(7) 0.025(8) 0.060(10) 0.000(7) -0.010(6) 0.010(6)
C40 0.015(6) 0.024(7) 0.025(6) 0.003(5) 0.015(5) -0.005(5)
C41 0.019(6) 0.049(10) 0.030(7) -0.003(6) 0.015(5) 0.010(6)
C42 0.038(9) 0.020(8) 0.074(11) -0.010(7) 0.019(8) -0.007(6)
C43 0.007(5) 0.009(5) 0.030(6) 0.001(5) 0.009(4) -0.002(4)
C44 0.026(7) 0.009(6) 0.029(6) 0.000(5) 0.005(5) 0.000(5)
C45 0.046(9) 0.017(7) 0.030(7) -0.003(6) 0.005(6) 0.007(6)
C46 0.046(9) 0.033(8) 0.015(6) -0.003(6) 0.015(6) 0.002(7)
C47 0.031(7) 0.040(9) 0.031(7) 0.013(6) 0.024(6) 0.004(6)
C48 0.031(7) 0.011(6) 0.022(6) 0.007(5) 0.008(5) 0.003(5)
C49 0.030(7) 0.023(7) 0.020(6) 0.011(5) 0.004(5) -0.005(6)
C50 0.030(8) 0.022(8) 0.069(11) 0.019(8) 0.010(7) -0.003(6)
C51 0.036(9) 0.039(10) 0.072(11) 0.030(9) 0.018(8) 0.007(7)
C52 0.024(7) 0.028(8) 0.030(7) 0.011(6) 0.012(5) -0.006(6)
C53 0.034(9) 0.055(11) 0.062(11) 0.020(9) 0.024(8) 0.004(8)
C54 0.040(9) 0.039(10) 0.056(10) -0.001(8) -0.013(7) -0.013(7)

loop_
_atom_type_symbol
_atom_type_description
_atom_type_scat_dispersion_real
_atom_type_scat_dispersion_imag
_atom_type_scat_source
C C 0.0033 0.0016 'International Tables Vol C Tables 4.2.6.8 and 6.1.1.4'
H H 0.0000 0.0000 'International Tables Vol C Tables 4.2.6.8 and 6.1.1.4'
N N 0.0061 0.0033 'International Tables Vol C Tables 4.2.6.8 and 6.1.1.4'
Br Br -0.2901 2.4595 'International Tables Vol C Tables 4.2.6.8 and 6.1.1.4'
Pb Pb -3.3944 10.1111 'International Tables Vol C Tables 4.2.6.8 and 6.1.1.4'

loop_
_geom_angle_atom_site_label_1
_geom_angle_atom_site_label_2
_geom_angle_atom_site_label_3
_geom_angle
C1 Pb1 Br2 93.3(3)
C1 Pb1 Br1 98.6(3)
Br2 Pb1 Br1 93.79(5)
C1 N1 C2 112.1(9)
C1 N1 C4 125.9(9)
C2 N1 C4 121.8(9)
N1 C1 N2 102.1(9)
N1 C1 Pb1 139.8(8)
N2 C1 Pb1 116.9(8)
C28 Pb2 Br4 93.7(3)
C28 Pb2 Br3 95.8(3)
Br4 Pb2 Br3 97.58(5)
C1 N2 C3 113.0(9)
C1 N2 C16 121.4(9)
C3 N2 C16 125.6(9)
C3 C2 N1 107.4(9)
C3 C2 H2 126.3
N1 C2 H2 126.3
C28 N3 C29 111.6(10)
C28 N3 C31 125.5(10)
C29 N3 C31 122.7(9)
C2 C3 N2 105.4(9)
C2 C3 H3 127.3
N2 C3 H3 127.3
C28 N4 C30 110.0(10)
C28 N4 C43 122.3(10)
C30 N4 C43 127.3(10)
C5 C4 C9 124.6(10)
C5 C4 N1 117.0(9)
C9 C4 N1 118.3(9)
C4 C5 C6 115.6(10)
C4 C5 C10 124.0(10)
C6 C5 C10 120.4(10)
C7 C6 C5 119.6(11)
C7 C6 H6 120.2
C5 C6 H6 120.2
C8 C7 C6 122.4(11)
C8 C7 H7 118.8
C6 C7 H7 118.8
C7 C8 C9 119.8(11)
C7 C8 H8 120.1
C9 C8 H8 120.1
C8 C9 C4 117.8(10)
C8 C9 C13 118.5(10)
C4 C9 C13 123.7(10)
C5 C10 C11 114.2(10)
C5 C10 C12 108.9(10)
C11 C10 C12 109.8(10)
C5 C10 H10 107.9
C11 C10 H10 107.9
C12 C10 H10 107.9
C10 C11 H11A 109.5
C10 C11 H11B 109.5
H11A C11 H11B 109.5
C10 C11 H11C 109.5
H11A C11 H11C 109.5
H11B C11 H11C 109.5
C10 C12 H12A 109.5
C10 C12 H12B 109.5
H12A C12 H12B 109.5
C10 C12 H12C 109.5
H12A C12 H12C 109.5
H12B C12 H12C 109.5
C15 C13 C14 110.2(11)
C15 C13 C9 111.0(11)
C14 C13 C9 111.5(10)
C15 C13 H13 108.0
C14 C13 H13 108.0
C9 C13 H13 108.0
C13 C14 H14A 109.5
C13 C14 H14B 109.5
H14A C14 H14B 109.5
C13 C14 H14C 109.5
H14A C14 H14C 109.5
H14B C14 H14C 109.5
C13 C15 H15A 109.5
C13 C15 H15B 109.5
H15A C15 H15B 109.5
C13 C15 H15C 109.5
H15A C15 H15C 109.5
H15B C15 H15C 109.5
C17 C16 C21 124.3(11)
C17 C16 N2 119.0(10)
C21 C16 N2 116.6(10)
C18 C17 C16 115.8(10)
C18 C17 C22 121.4(10)
C16 C17 C22 122.7(11)
C19 C18 C17 122.3(11)
C19 C18 H18 118.9
C17 C18 H18 118.9
C20 C19 C18 119.1(12)
C20 C19 H19 120.4
C18 C19 H19 120.4
C19 C20 C21 123.5(12)
C19 C20 H20 118.3
C21 C20 H20 118.3
C16 C21 C20 114.8(11)
C16 C21 C25 123.2(11)
C20 C21 C25 122.0(11)
C24 C22 C17 112.9(11)
C24 C22 C23 108.7(9)
C17 C22 C23 112.1(9)
C24 C22 H22 107.7
C17 C22 H22 107.7
C23 C22 H22 107.7
C22 C23 H23A 109.5
C22 C23 H23B 109.5
H23A C23 H23B 109.5
C22 C23 H23C 109.5
H23A C23 H23C 109.5
H23B C23 H23C 109.5
C22 C24 H24A 109.5
C22 C24 H24B 109.5
H24A C24 H24B 109.5
C22 C24 H24C 109.5
H24A C24 H24C 109.5
H24B C24 H24C 109.5
C21 C25 C27 110.9(10)
C21 C25 C26 113.4(11)
C27 C25 C26 110.1(12)
C21 C25 H25 107.4
C27 C25 H25 107.4
C26 C25 H25 107.4
C25 C26 H26A 109.5
C25 C26 H26B 109.5
H26A C26 H26B 109.5
C25 C26 H26C 109.5
H26A C26 H26C 109.5
H26B C26 H26C 109.5
C25 C27 H27A 109.5
C25 C27 H27B 109.5
H27A C27 H27B 109.5
C25 C27 H27C 109.5
H27A C27 H27C 109.5
H27B C27 H27C 109.5
N3 C28 N4 104.3(10)
N3 C28 Pb2 143.0(9)
N4 C28 Pb2 112.5(8)
C30 C29 N3 106.0(11)
C30 C29 H29 127.0
N3 C29 H29 127.0
C29 C30 N4 108.1(11)
C29 C30 H30 126.0
N4 C30 H30 126.0
C36 C31 C32 125.0(11)
C36 C31 N3 117.2(10)
C32 C31 N3 117.7(10)
C33 C32 C31 115.6(11)
C33 C32 C37 120.8(11)
C31 C32 C37 123.6(11)
C34 C33 C32 122.1(11)
C34 C33 H33 118.9
C32 C33 H33 118.9
C33 C34 C35 120.3(11)
C33 C34 H34 119.9
C35 C34 H34 119.9
C34 C35 C36 119.9(11)
C34 C35 H35 120.1
C36 C35 H35 120.1
C31 C36 C35 117.0(11)
C31 C36 C40 122.9(10)
C35 C36 C40 120.0(11)
C39 C37 C32 111.0(10)
C39 C37 C38 109.2(11)
C32 C37 C38 113.9(11)
C39 C37 H37 107.5
C32 C37 H37 107.5
C38 C37 H37 107.5
C37 C38 H38A 109.5
C37 C38 H38B 109.5
H38A C38 H38B 109.5
C37 C38 H38C 109.5
H38A C38 H38C 109.5
H38B C38 H38C 109.5
C37 C39 H39A 109.5
C37 C39 H39B 109.5
H39A C39 H39B 109.5
C37 C39 H39C 109.5
H39A C39 H39C 109.5
H39B C39 H39C 109.5
C41 C40 C36 114.0(10)
C41 C40 C42 109.4(11)
C36 C40 C42 109.2(10)
C41 C40 H40 108.1
C36 C40 H40 108.1
C42 C40 H40 108.1
C40 C41 H41A 109.5
C40 C41 H41B 109.5
H41A C41 H41B 109.5
C40 C41 H41C 109.5
H41A C41 H41C 109.5
H41B C41 H41C 109.5
C40 C42 H42A 109.5
C40 C42 H42B 109.5
H42A C42 H42B 109.5
C40 C42 H42C 109.5
H42A C42 H42C 109.5
H42B C42 H42C 109.5
C48 C43 C44 122.8(11)
C48 C43 N4 119.3(9)
C44 C43 N4 117.7(10)
C45 C44 C43 115.8(12)
C45 C44 C49 123.9(12)
C43 C44 C49 120.3(11)
C46 C45 C44 123.1(13)
C46 C45 H45 118.5
C44 C45 H45 118.5
C45 C46 C47 121.5(12)
C45 C46 H46 119.3
C47 C46 H46 119.3
C46 C47 C48 119.7(12)
C46 C47 H47 120.2
C48 C47 H47 120.2
C47 C48 C43 117.0(11)
C47 C48 C52 122.4(12)
C43 C48 C52 120.6(10)
C44 C49 C50 112.3(12)
C44 C49 C51 109.7(10)
C50 C49 C51 109.8(12)
C44 C49 H49 108.3
C50 C49 H49 108.3
C51 C49 H49 108.3
C49 C50 H50A 109.5
C49 C50 H50B 109.5
H50A C50 H50B 109.5
C49 C50 H50C 109.5
H50A C50 H50C 109.5
H50B C50 H50C 109.5
C49 C51 H51A 109.5
C49 C51 H51B 109.5
H51A C51 H51B 109.5
C49 C51 H51C 109.5
H51A C51 H51C 109.5
H51B C51 H51C 109.5
C54 C52 C53 110.0(12)
C54 C52 C48 111.2(11)
C53 C52 C48 114.1(12)
C54 C52 H52 107.0
C53 C52 H52 107.0
C48 C52 H52 107.0
C52 C53 H53A 109.5
C52 C53 H53B 109.5
H53A C53 H53B 109.5
C52 C53 H53C 109.5
H53A C53 H53C 109.5
H53B C53 H53C 109.5
C52 C54 H54A 109.5
C52 C54 H54B 109.5
H54A C54 H54B 109.5
C52 C54 H54C 109.5
H54A C54 H54C 109.5
H54B C54 H54C 109.5

loop_
_geom_bond_atom_site_label_1
_geom_bond_atom_site_label_2
_geom_bond_distance
Pb1 C1 2.443(11)
Pb1 Br2 2.6905(16)
Pb1 Br1 2.6933(14)
N1 C1 1.365(14)
N1 C2 1.386(13)
N1 C4 1.468(14)
C1 N2 1.366(14)
Pb2 C28 2.435(12)
Pb2 Br4 2.6950(16)
Pb2 Br3 2.7061(15)
N2 C3 1.394(14)
N2 C16 1.447(13)
C2 C3 1.339(15)
C2 H2 0.9500
N3 C28 1.336(15)
N3 C29 1.388(15)
N3 C31 1.472(15)
C3 H3 0.9500
N4 C28 1.370(15)
N4 C30 1.374(15)
N4 C43 1.429(14)
C4 C5 1.395(14)
C4 C9 1.401(15)
C5 C6 1.432(16)
C5 C10 1.506(15)
C6 C7 1.406(16)
C6 H6 0.9500
C7 C8 1.364(15)
C7 H7 0.9500
C8 C9 1.399(15)
C8 H8 0.9500
C9 C13 1.535(16)
C10 C11 1.519(16)
C10 C12 1.524(17)
C10 H10 1.0000
C11 H11A 0.9800
C11 H11B 0.9800
C11 H11C 0.9800
C12 H12A 0.9800
C12 H12B 0.9800
C12 H12C 0.9800
C13 C15 1.517(18)
C13 C14 1.526(18)
C13 H13 1.0000
C14 H14A 0.9800
C14 H14B 0.9800
C14 H14C 0.9800
C15 H15A 0.9800
C15 H15B 0.9800
C15 H15C 0.9800
C16 C17 1.394(15)
C16 C21 1.402(15)
C17 C18 1.392(16)
C17 C22 1.526(16)
C18 C19 1.389(16)
C18 H18 0.9500
C19 C20 1.339(17)
C19 H19 0.9500
C20 C21 1.411(17)
C20 H20 0.9500
C21 C25 1.492(16)
C22 C24 1.519(17)
C22 C23 1.543(16)
C22 H22 1.0000
C23 H23A 0.9800
C23 H23B 0.9800
C23 H23C 0.9800
C24 H24A 0.9800
C24 H24B 0.9800
C24 H24C 0.9800
C25 C27 1.534(18)
C25 C26 1.546(17)
C25 H25 1.0000
C26 H26A 0.9800
C26 H26B 0.9800
C26 H26C 0.9800
C27 H27A 0.9800
C27 H27B 0.9800
C27 H27C 0.9800
C29 C30 1.327(15)
C29 H29 0.9500
C30 H30 0.9500
C31 C36 1.370(16)
C31 C32 1.392(16)
C32 C33 1.388(17)
C32 C37 1.526(15)
C33 C34 1.376(17)
C33 H33 0.9500
C34 C35 1.384(17)
C34 H34 0.9500
C35 C36 1.411(15)
C35 H35 0.9500
C36 C40 1.528(16)
C37 C39 1.525(18)
C37 C38 1.527(18)
C37 H37 1.0000
C38 H38A 0.9800
C38 H38B 0.9800
C38 H38C 0.9800
C39 H39A 0.9800
C39 H39B 0.9800
C39 H39C 0.9800
C40 C41 1.522(17)
C40 C42 1.531(18)
C40 H40 1.0000
C41 H41A 0.9800
C41 H41B 0.9800
C41 H41C 0.9800
C42 H42A 0.9800
C42 H42B 0.9800
C42 H42C 0.9800
C43 C48 1.414(16)
C43 C44 1.419(16)
C44 C45 1.378(18)
C44 C49 1.499(17)
C45 C46 1.349(18)
C45 H45 0.9500
C46 C47 1.38(2)
C46 H46 0.9500
C47 C48 1.409(17)
C47 H47 0.9500
C48 C52 1.530(18)
C49 C50 1.506(18)
C49 C51 1.540(18)
C49 H49 1.0000
C50 H50A 0.9800
C50 H50B 0.9800
C50 H50C 0.9800
C51 H51A 0.9800
C51 H51B 0.9800
C51 H51C 0.9800
C52 C54 1.522(19)
C52 C53 1.524(19)
C52 H52 1.0000
C53 H53A 0.9800
C53 H53B 0.9800
C53 H53C 0.9800
C54 H54A 0.9800
C54 H54B 0.9800
C54 H54C 0.9800
